data_7028915
loop_
_publ_author_name
'Musgrave, Rebecca A.'
'Turbervill, Robert S. P.'
'Irwin, Mark'
'Herchel, Radovan'
'Goicoechea, Jose M.'

_publ_section_title
;
 Iron(ii) complexes of ditopic carbanionic carbenes.
;
_journal_issue 11
_journal_name_full 'Dalton transactions (Cambridge, England : 2003)'
_journal_page_first 4335
_journal_page_last 4344
_journal_paper_doi 10.1039/c3dt52638k
_journal_volume 43
_journal_year 2014
_chemical_formula_moiety 'C19.54 H58.62 Fe3 O13.77 Si9.77, 2(C18 H36 K N2 O6)'
_chemical_formula_sum 'C55.54 H130.62 Fe3 K2 N4 O25.77 Si9.77'
_chemical_formula_weight 1787.25
_chemical_name_systematic
; 
[K(2,2,2-crypt)]2[Fe3{O4[Si(Me)2]3}2{O3[Si(Me)2]2}2]
;
_space_group_IT_number 2
_symmetry_cell_setting triclinic
_symmetry_space_group_name_Hall '-P 1'
_symmetry_space_group_name_H-M 'P -1'
_atom_sites_solution_hydrogens geom
_atom_sites_solution_primary direct
_atom_sites_solution_secondary difmap
_audit_creation_method SHELXL-97
_cell_angle_alpha 102.789(2)
_cell_angle_beta 95.550(2)
_cell_angle_gamma 102.524(2)
_cell_formula_units_Z 1
_cell_length_a 10.6110(2)
_cell_length_b 13.5342(2)
_cell_length_c 16.7124(3)
_cell_measurement_reflns_used 21411
_cell_measurement_temperature 150(2)
_cell_measurement_theta_max 76.3955
_cell_measurement_theta_min 3.4515
_cell_volume 2258.30(7)
_computing_cell_refinement
;
CrysAlisPro, Agilent Technologies,
Version 1.171.35.19 (release 27-10-2011 CrysAlis171 .NET)
(compiled Oct 27 2011,15:02:11)
;
_computing_data_collection
;
CrysAlisPro, Agilent Technologies,
Version 1.171.35.19 (release 27-10-2011 CrysAlis171 .NET)
(compiled Oct 27 2011,15:02:11)
;
_computing_data_reduction
;
CrysAlisPro, Agilent Technologies,
Version 1.171.35.19 (release 27-10-2011 CrysAlis171 .NET)
(compiled Oct 27 2011,15:02:11)
;
_computing_molecular_graphics 'WinGX (Farrugia, 2005)'
_computing_publication_material 'XCIF (Sheldrick, 2001)'
_computing_structure_refinement 'SHELXL-97 (Sheldrick, 1997)'
_computing_structure_solution 'SIR 92 (Altomare, 1993)'
_diffrn_ambient_temperature 150.0(3)
_diffrn_detector_area_resol_mean 10.4102
_diffrn_measured_fraction_theta_full 1.000
_diffrn_measured_fraction_theta_max 1.000
_diffrn_measurement_device_type 'SuperNova, Dual, Cu at zero, Atlas'
_diffrn_measurement_method '\w scans'
_diffrn_radiation_monochromator mirror
_diffrn_radiation_source 'SuperNova (Cu) X-ray Source'
_diffrn_radiation_type CuK\a
_diffrn_radiation_wavelength 1.54178
_diffrn_reflns_av_R_equivalents 0.0473
_diffrn_reflns_av_sigmaI/netI 0.0275
_diffrn_reflns_limit_h_max 12
_diffrn_reflns_limit_h_min -11
_diffrn_reflns_limit_k_max 16
_diffrn_reflns_limit_k_min -16
_diffrn_reflns_limit_l_max 19
_diffrn_reflns_limit_l_min -19
_diffrn_reflns_number 42915
_diffrn_reflns_theta_full 66.50
_diffrn_reflns_theta_max 66.50
_diffrn_reflns_theta_min 3.45
_exptl_absorpt_coefficient_mu 6.475
_exptl_absorpt_correction_T_max 0.4642
_exptl_absorpt_correction_T_min 0.1923
_exptl_absorpt_correction_type multi-scan
_exptl_absorpt_process_details
;
CrysAlisPro, Agilent Technologies,
Version 1.171.35.19 (release 27-10-2011 CrysAlis171 .NET)
(compiled Oct 27 2011,15:02:11)
Empirical absorption correction using spherical harmonics,
 implemented in SCALE3 ABSPACK scaling algorithm.
;
_exptl_crystal_colour 'pale brown'
_exptl_crystal_density_diffrn 1.326
_exptl_crystal_density_method 'not measured'
_exptl_crystal_description needle
_exptl_crystal_F_000 959
_exptl_crystal_size_max 0.38
_exptl_crystal_size_mid 0.16
_exptl_crystal_size_min 0.14
_refine_diff_density_max 0.861
_refine_diff_density_min -0.655
_refine_diff_density_rms 0.060
_refine_ls_extinction_method none
_refine_ls_goodness_of_fit_ref 1.036
_refine_ls_hydrogen_treatment constr
_refine_ls_matrix_type full
_refine_ls_number_parameters 485
_refine_ls_number_reflns 7970
_refine_ls_number_restraints 14
_refine_ls_restrained_S_all 1.036
_refine_ls_R_factor_all 0.0544
_refine_ls_R_factor_gt 0.0480
_refine_ls_shift/su_max 0.001
_refine_ls_shift/su_mean 0.000
_refine_ls_structure_factor_coef Fsqd
_refine_ls_weighting_details 'calc w=1/[\s^2^(Fo^2^)+(0.0598P)^2^+2.6611P] where P=(Fo^2^+2Fc^2^)/3'
_refine_ls_weighting_scheme calc
_refine_ls_wR_factor_gt 0.1227
_refine_ls_wR_factor_ref 0.1263
_reflns_number_gt 7053
_reflns_number_total 7970
_reflns_threshold_expression >2\s(I)
_cod_data_source_file c3dt52638k.txt
_cod_data_source_block p-1
_cod_database_code 7028915

loop_
_symmetry_equiv_pos_as_xyz
'x, y, z'
'-x, -y, -z'

loop_
_atom_site_label
_atom_site_type_symbol
_atom_site_fract_x
_atom_site_fract_y
_atom_site_fract_z
_atom_site_U_iso_or_equiv
_atom_site_adp_type
_atom_site_occupancy
_atom_site_symmetry_multiplicity
_atom_site_calc_flag
_atom_site_refinement_flags
_atom_site_disorder_assembly
_atom_site_disorder_group
Fe1 Fe -0.00937(5) 0.18478(4) 0.14471(3) 0.03437(13) Uani 1 1 d . . .
Fe2 Fe 0.0000 0.0000 0.0000 0.02917(15) Uani 1 2 d S . .
O1 O 0.0292(4) 0.1820(2) 0.25683(15) 0.0709(9) Uani 1 1 d . A .
Si1 Si 0.05263(14) 0.25027(10) 0.34938(7) 0.0573(4) Uani 0.8853(19) 1 d P A 1
C1 C 0.0293(5) 0.1677(4) 0.4245(3) 0.0624(12) Uani 0.8853(19) 1 d P A 1
H1A H 0.0440 0.2126 0.4810 0.094 Uiso 0.8853(19) 1 calc PR A 1
H1B H 0.0915 0.1235 0.4201 0.094 Uiso 0.8853(19) 1 calc PR A 1
H1C H -0.0601 0.1235 0.4121 0.094 Uiso 0.8853(19) 1 calc PR A 1
C2 C 0.2233(8) 0.3323(5) 0.3764(4) 0.091(2) Uani 0.8853(19) 1 d P A 1
H2A H 0.2374 0.3741 0.4339 0.137 Uiso 0.8853(19) 1 calc PR A 1
H2B H 0.2379 0.3789 0.3391 0.137 Uiso 0.8853(19) 1 calc PR A 1
H2C H 0.2843 0.2872 0.3704 0.137 Uiso 0.8853(19) 1 calc PR A 1
O2 O -0.0494(8) 0.3229(6) 0.3681(3) 0.133(3) Uani 0.8853(19) 1 d PU A 1
Si2 Si -0.13236(11) 0.39255(8) 0.33062(6) 0.0408(3) Uani 0.8853(19) 1 d P A 1
C3 C -0.2918(7) 0.3069(6) 0.2821(5) 0.142(4) Uani 0.8853(19) 1 d P A 1
H3A H -0.3333 0.2750 0.3233 0.213 Uiso 0.8853(19) 1 calc PR A 1
H3B H -0.2807 0.2519 0.2361 0.213 Uiso 0.8853(19) 1 calc PR A 1
H3C H -0.3469 0.3477 0.2609 0.213 Uiso 0.8853(19) 1 calc PR A 1
C4 C -0.1553(4) 0.4960(3) 0.4167(2) 0.0466(9) Uani 0.8853(19) 1 d P A 1
H4A H -0.1991 0.4640 0.4570 0.070 Uiso 0.8853(19) 1 calc PR A 1
H4B H -0.2090 0.5374 0.3948 0.070 Uiso 0.8853(19) 1 calc PR A 1
H4C H -0.0700 0.5416 0.4440 0.070 Uiso 0.8853(19) 1 calc PR A 1
O3 O -0.0609(3) 0.4461(2) 0.26549(18) 0.0598(8) Uani 0.8853(19) 1 d P A 1
Si3 Si -0.03963(14) 0.42500(9) 0.16715(8) 0.0443(3) Uani 0.8853(19) 1 d P A 1
C5 C -0.1599(8) 0.4822(4) 0.1160(4) 0.096(2) Uani 0.8853(19) 1 d P A 1
H5A H -0.1457 0.5562 0.1444 0.144 Uiso 0.8853(19) 1 calc PR A 1
H5B H -0.2487 0.4447 0.1191 0.144 Uiso 0.8853(19) 1 calc PR A 1
H5C H -0.1487 0.4757 0.0577 0.144 Uiso 0.8853(19) 1 calc PR A 1
C6 C 0.1285(18) 0.5046(12) 0.1694(8) 0.090(3) Uani 0.8853(19) 1 d P A 1
H6A H 0.1350 0.5777 0.1972 0.135 Uiso 0.8853(19) 1 calc PR A 1
H6B H 0.1467 0.4998 0.1125 0.135 Uiso 0.8853(19) 1 calc PR A 1
H6C H 0.1920 0.4781 0.1998 0.135 Uiso 0.8853(19) 1 calc PR A 1
Si11 Si 0.0464(11) 0.2940(8) 0.3151(6) 0.0573(4) Uani 0.1147(19) 1 d PD A 2
C11 C -0.074(5) 0.321(6) 0.385(3) 0.0624(12) Uani 0.1147(19) 1 d PD A 2
H21A H -0.0398 0.3903 0.4230 0.094 Uiso 0.1147(19) 1 calc PR A 2
H21B H -0.0899 0.2679 0.4161 0.094 Uiso 0.1147(19) 1 calc PR A 2
H21C H -0.1559 0.3198 0.3513 0.094 Uiso 0.1147(19) 1 calc PR A 2
C12 C 0.191(7) 0.359(4) 0.396(4) 0.091(2) Uani 0.1147(19) 1 d P A 2
H12A H 0.1811 0.4264 0.4269 0.137 Uiso 0.1147(19) 1 calc PR A 2
H12B H 0.2702 0.3690 0.3703 0.137 Uiso 0.1147(19) 1 calc PR A 2
H12C H 0.1987 0.3143 0.4350 0.137 Uiso 0.1147(19) 1 calc PR A 2
O11 O 0.047(3) 0.3922(16) 0.2767(15) 0.063(7) Uani 0.1147(19) 1 d PU A 2
Si12 Si -0.0125(12) 0.4066(8) 0.1901(7) 0.0443(3) Uani 0.1147(19) 1 d PD A 2
C13 C -0.160(6) 0.459(3) 0.205(3) 0.096(2) Uani 0.1147(19) 1 d P A 2
H13A H -0.1360 0.5251 0.2473 0.144 Uiso 0.1147(19) 1 calc PR A 2
H13B H -0.2261 0.4084 0.2222 0.144 Uiso 0.1147(19) 1 calc PR A 2
H13C H -0.1962 0.4703 0.1522 0.144 Uiso 0.1147(19) 1 calc PR A 2
C14 C 0.116(16) 0.494(11) 0.153(8) 0.090(3) Uani 0.1147(19) 1 d PD A 2
H14A H 0.1476 0.5612 0.1944 0.135 Uiso 0.1147(19) 1 calc PR A 2
H14B H 0.0796 0.5067 0.1005 0.135 Uiso 0.1147(19) 1 calc PR A 2
H14C H 0.1890 0.4617 0.1430 0.135 Uiso 0.1147(19) 1 calc PR A 2
O4 O -0.0594(3) 0.30464(18) 0.12381(15) 0.0505(6) Uani 1 1 d . A .
Si4 Si -0.26103(8) -0.02263(7) 0.09340(5) 0.0403(2) Uani 1 1 d . . .
Si5 Si 0.24749(8) 0.20527(6) 0.04218(5) 0.0375(2) Uani 1 1 d . . .
C7 C -0.2428(4) -0.0646(4) 0.1919(2) 0.0712(13) Uani 1 1 d . A .
H7A H -0.3284 -0.1017 0.2009 0.107 Uiso 1 1 calc R . .
H7B H -0.2071 -0.0030 0.2384 0.107 Uiso 1 1 calc R . .
H7C H -0.1835 -0.1111 0.1884 0.107 Uiso 1 1 calc R . .
C8 C -0.3802(4) 0.0594(3) 0.0989(3) 0.0676(12) Uani 1 1 d . A .
H8A H -0.4638 0.0196 0.1084 0.101 Uiso 1 1 calc R . .
H8B H -0.3925 0.0799 0.0466 0.101 Uiso 1 1 calc R . .
H8C H -0.3472 0.1221 0.1447 0.101 Uiso 1 1 calc R . .
C9 C 0.3662(4) 0.2730(3) 0.1380(2) 0.0557(9) Uani 1 1 d . A .
H9A H 0.4454 0.3130 0.1234 0.084 Uiso 1 1 calc R . .
H9B H 0.3886 0.2211 0.1658 0.084 Uiso 1 1 calc R . .
H9C H 0.3272 0.3204 0.1753 0.084 Uiso 1 1 calc R . .
C10 C 0.2087(4) 0.3018(3) -0.0147(3) 0.0607(10) Uani 1 1 d . A .
H20A H 0.2897 0.3427 -0.0267 0.091 Uiso 1 1 calc R . .
H20B H 0.1654 0.3488 0.0196 0.091 Uiso 1 1 calc R . .
H20C H 0.1507 0.2647 -0.0669 0.091 Uiso 1 1 calc R . .
O5 O -0.1208(2) 0.03864(16) 0.07783(13) 0.0387(5) Uani 1 1 d . A .
O6 O 0.1143(2) 0.13773(16) 0.06212(13) 0.0392(5) Uani 1 1 d . A .
O7 O -0.3188(2) -0.12693(17) 0.01660(14) 0.0421(5) Uani 1 1 d . . .
K101 K 0.61587(6) 0.19106(5) 0.71776(4) 0.04032(17) Uani 1 1 d . . .
N101 N 0.7943(3) 0.0694(3) 0.7629(2) 0.0628(9) Uani 1 1 d . . .
N102 N 0.4294(3) 0.3103(2) 0.66331(19) 0.0496(7) Uani 1 1 d . . .
O101 O 0.8513(2) 0.2007(2) 0.64666(19) 0.0611(7) Uani 1 1 d . . .
O102 O 0.6961(3) 0.3371(2) 0.62501(16) 0.0555(6) Uani 1 1 d . . .
O103 O 0.5359(3) -0.0304(2) 0.67107(19) 0.0596(7) Uani 1 1 d . . .
O104 O 0.3881(2) 0.08281(19) 0.59709(16) 0.0523(6) Uani 1 1 d . . .
O105 O 0.7113(3) 0.2237(2) 0.88383(17) 0.0605(7) Uani 1 1 d . . .
O106 O 0.5064(3) 0.3105(2) 0.83887(16) 0.0550(6) Uani 1 1 d . . .
C101 C 0.8876(5) 0.0612(4) 0.7033(4) 0.0810(15) Uani 1 1 d . . .
H10Q H 0.8420 0.0107 0.6508 0.097 Uiso 1 1 calc R . .
H10R H 0.9582 0.0331 0.7258 0.097 Uiso 1 1 calc R . .
C102 C 0.9472(4) 0.1625(5) 0.6848(4) 0.0825(15) Uani 1 1 d . . .
H10K H 0.9918 0.2141 0.7370 0.099 Uiso 1 1 calc R . .
H10L H 1.0132 0.1524 0.6478 0.099 Uiso 1 1 calc R . .
C103 C 0.9034(4) 0.2975(3) 0.6314(3) 0.0621(11) Uani 1 1 d . . .
H10M H 0.9782 0.2931 0.6009 0.075 Uiso 1 1 calc R . .
H10N H 0.9356 0.3507 0.6848 0.075 Uiso 1 1 calc R . .
C104 C 0.8022(4) 0.3291(3) 0.5819(3) 0.0624(11) Uani 1 1 d . . .
H10C H 0.8403 0.3972 0.5706 0.075 Uiso 1 1 calc R . .
H10D H 0.7715 0.2767 0.5280 0.075 Uiso 1 1 calc R . .
C105 C 0.6007(4) 0.3751(3) 0.5833(3) 0.0616(10) Uani 1 1 d . . .
H10I H 0.5557 0.3217 0.5321 0.074 Uiso 1 1 calc R . .
H10J H 0.6439 0.4388 0.5673 0.074 Uiso 1 1 calc R . .
C106 C 0.5030(4) 0.3999(3) 0.6386(3) 0.0638(11) Uani 1 1 d . . .
H10A H 0.5492 0.4538 0.6893 0.077 Uiso 1 1 calc R . .
H10B H 0.4408 0.4301 0.6096 0.077 Uiso 1 1 calc R . .
C107 C 0.7191(5) -0.0349(4) 0.7630(4) 0.0761(14) Uani 1 1 d . . .
H10G H 0.6693 -0.0287 0.8103 0.091 Uiso 1 1 calc R . .
H10H H 0.7806 -0.0784 0.7719 0.091 Uiso 1 1 calc R . .
C108 C 0.6274(5) -0.0885(4) 0.6859(4) 0.0789(14) Uani 1 1 d . . .
H10O H 0.6767 -0.0983 0.6386 0.095 Uiso 1 1 calc R . .
H10P H 0.5806 -0.1584 0.6902 0.095 Uiso 1 1 calc R . .
C109 C 0.4544(5) -0.0743(3) 0.5946(3) 0.0668(11) Uani 1 1 d . . .
H10E H 0.4213 -0.1504 0.5877 0.080 Uiso 1 1 calc R . .
H10F H 0.5049 -0.0640 0.5490 0.080 Uiso 1 1 calc R . .
C110 C 0.3436(4) -0.0253(3) 0.5901(3) 0.0591(10) Uani 1 1 d . . .
H11A H 0.2853 -0.0587 0.5365 0.071 Uiso 1 1 calc R . .
H11B H 0.2928 -0.0363 0.6354 0.071 Uiso 1 1 calc R . .
C111 C 0.2843(4) 0.1324(3) 0.5998(3) 0.0548(9) Uani 1 1 d . . .
H11G H 0.2488 0.1319 0.6524 0.066 Uiso 1 1 calc R . .
H11H H 0.2134 0.0939 0.5532 0.066 Uiso 1 1 calc R . .
C112 C 0.3310(4) 0.2428(3) 0.5939(3) 0.0630(11) Uani 1 1 d . . .
H11K H 0.3682 0.2419 0.5417 0.076 Uiso 1 1 calc R . .
H11L H 0.2549 0.2738 0.5904 0.076 Uiso 1 1 calc R . .
C113 C 0.8659(5) 0.1246(4) 0.8451(3) 0.0776(14) Uani 1 1 d . . .
H11Q H 0.9278 0.1885 0.8404 0.093 Uiso 1 1 calc R . .
H11R H 0.9180 0.0796 0.8645 0.093 Uiso 1 1 calc R . .
C114 C 0.7830(5) 0.1551(4) 0.9092(3) 0.0708(12) Uani 1 1 d . . .
H11O H 0.7219 0.0920 0.9159 0.085 Uiso 1 1 calc R . .
H11P H 0.8390 0.1907 0.9632 0.085 Uiso 1 1 calc R . .
C115 C 0.6314(4) 0.2563(4) 0.9403(3) 0.0623(10) Uani 1 1 d . . .
H11I H 0.6818 0.2799 0.9970 0.075 Uiso 1 1 calc R . .
H11J H 0.5575 0.1968 0.9392 0.075 Uiso 1 1 calc R . .
C116 C 0.5808(4) 0.3421(3) 0.9203(2) 0.0580(10) Uani 1 1 d . . .
H11M H 0.5251 0.3644 0.9615 0.070 Uiso 1 1 calc R . .
H11N H 0.6547 0.4025 0.9236 0.070 Uiso 1 1 calc R . .
C117 C 0.4548(4) 0.3887(3) 0.8171(3) 0.0596(10) Uani 1 1 d . . .
H11C H 0.5266 0.4467 0.8126 0.072 Uiso 1 1 calc R . .
H11D H 0.4059 0.4166 0.8607 0.072 Uiso 1 1 calc R . .
C118 C 0.3647(4) 0.3457(4) 0.7351(3) 0.0630(11) Uani 1 1 d . . .
H11E H 0.2954 0.2861 0.7399 0.076 Uiso 1 1 calc R . .
H11F H 0.3218 0.4005 0.7240 0.076 Uiso 1 1 calc R . .

loop_
_atom_site_aniso_label
_atom_site_aniso_U_11
_atom_site_aniso_U_22
_atom_site_aniso_U_33
_atom_site_aniso_U_23
_atom_site_aniso_U_13
_atom_site_aniso_U_12
Fe1 0.0349(3) 0.0331(2) 0.0336(2) 0.00518(19) 0.00536(19) 0.0084(2)
Fe2 0.0269(3) 0.0314(3) 0.0286(3) 0.0081(2) 0.0049(2) 0.0049(3)
O1 0.125(3) 0.0631(17) 0.0315(12) 0.0042(12) 0.0022(14) 0.0495(18)
Si1 0.0911(9) 0.0571(7) 0.0333(6) 0.0054(5) 0.0067(5) 0.0456(7)
C1 0.067(3) 0.081(3) 0.043(2) 0.016(2) 0.007(2) 0.027(3)
C2 0.132(6) 0.052(4) 0.074(4) -0.012(3) 0.034(4) 0.010(3)
O2 0.225(7) 0.171(5) 0.068(3) 0.038(3) 0.044(3) 0.167(5)
Si2 0.0498(6) 0.0356(5) 0.0404(5) 0.0092(4) 0.0122(4) 0.0156(4)
C3 0.101(5) 0.134(6) 0.113(6) -0.048(5) 0.047(5) -0.067(5)
C4 0.054(2) 0.049(2) 0.043(2) 0.0129(17) 0.0153(18) 0.0198(18)
O3 0.086(2) 0.0419(15) 0.0437(15) 0.0028(12) 0.0253(15) 0.0000(15)
Si3 0.0675(8) 0.0306(5) 0.0351(6) 0.0098(4) 0.0137(5) 0.0086(5)
C5 0.153(6) 0.054(3) 0.081(4) 0.006(3) -0.015(4) 0.055(4)
C6 0.102(6) 0.062(4) 0.080(7) -0.010(5) 0.046(6) -0.019(3)
Si11 0.0911(9) 0.0571(7) 0.0333(6) 0.0054(5) 0.0067(5) 0.0456(7)
C11 0.067(3) 0.081(3) 0.043(2) 0.016(2) 0.007(2) 0.027(3)
C12 0.132(6) 0.052(4) 0.074(4) -0.012(3) 0.034(4) 0.010(3)
O11 0.092(18) 0.029(10) 0.068(15) -0.008(10) 0.029(13) 0.025(11)
Si12 0.0675(8) 0.0306(5) 0.0351(6) 0.0098(4) 0.0137(5) 0.0086(5)
C13 0.153(6) 0.054(3) 0.081(4) 0.006(3) -0.015(4) 0.055(4)
C14 0.102(6) 0.062(4) 0.080(7) -0.010(5) 0.046(6) -0.019(3)
O4 0.0718(17) 0.0369(12) 0.0416(12) 0.0073(10) 0.0063(12) 0.0143(11)
Si4 0.0313(4) 0.0470(5) 0.0359(4) 0.0027(4) 0.0103(3) 0.0013(4)
Si5 0.0330(4) 0.0339(4) 0.0422(5) 0.0066(3) 0.0097(3) 0.0023(3)
C7 0.061(3) 0.095(3) 0.046(2) 0.024(2) 0.0071(19) -0.013(2)
C8 0.046(2) 0.067(3) 0.072(3) -0.018(2) 0.0116(19) 0.0113(19)
C9 0.049(2) 0.046(2) 0.058(2) -0.0010(17) 0.0062(17) -0.0036(16)
C10 0.065(3) 0.054(2) 0.072(3) 0.029(2) 0.020(2) 0.0175(19)
O5 0.0350(11) 0.0386(11) 0.0349(11) 0.0007(9) 0.0079(9) 0.0007(9)
O6 0.0359(11) 0.0329(11) 0.0434(12) 0.0033(9) 0.0106(9) 0.0012(9)
O7 0.0300(11) 0.0424(12) 0.0478(13) 0.0024(10) 0.0110(9) 0.0027(9)
K101 0.0322(3) 0.0455(4) 0.0484(4) 0.0182(3) 0.0079(3) 0.0129(3)
N101 0.0437(18) 0.077(2) 0.083(2) 0.037(2) 0.0097(17) 0.0282(17)
N102 0.0490(17) 0.0490(16) 0.0566(18) 0.0205(14) 0.0073(14) 0.0166(14)
O101 0.0385(14) 0.0570(16) 0.089(2) 0.0208(14) 0.0175(13) 0.0085(12)
O102 0.0503(15) 0.0604(16) 0.0577(15) 0.0218(13) 0.0167(12) 0.0068(12)
O103 0.0547(16) 0.0499(14) 0.082(2) 0.0203(14) 0.0197(14) 0.0222(12)
O104 0.0471(14) 0.0494(14) 0.0576(15) 0.0116(11) 0.0084(12) 0.0076(11)
O105 0.0523(15) 0.0808(19) 0.0544(15) 0.0289(14) 0.0041(12) 0.0184(14)
O106 0.0545(15) 0.0560(15) 0.0534(15) 0.0091(12) 0.0071(12) 0.0168(12)
C101 0.058(3) 0.095(4) 0.116(4) 0.046(3) 0.033(3) 0.045(3)
C102 0.039(2) 0.118(4) 0.104(4) 0.045(3) 0.019(2) 0.027(3)
C103 0.045(2) 0.055(2) 0.076(3) 0.001(2) 0.026(2) -0.0014(18)
C104 0.067(3) 0.054(2) 0.065(3) 0.0147(19) 0.030(2) 0.0042(19)
C105 0.073(3) 0.052(2) 0.065(2) 0.0286(19) 0.016(2) 0.011(2)
C106 0.068(3) 0.050(2) 0.081(3) 0.027(2) 0.011(2) 0.020(2)
C107 0.066(3) 0.071(3) 0.116(4) 0.051(3) 0.019(3) 0.036(2)
C108 0.077(3) 0.054(2) 0.121(4) 0.031(3) 0.026(3) 0.033(2)
C109 0.079(3) 0.047(2) 0.071(3) 0.0058(19) 0.022(2) 0.012(2)
C110 0.056(2) 0.050(2) 0.061(2) 0.0030(18) 0.0090(19) 0.0027(18)
C111 0.0385(19) 0.065(2) 0.059(2) 0.0179(19) -0.0036(16) 0.0114(17)
C112 0.053(2) 0.067(3) 0.072(3) 0.030(2) -0.006(2) 0.016(2)
C113 0.058(3) 0.097(4) 0.090(3) 0.045(3) -0.001(2) 0.030(3)
C114 0.067(3) 0.092(3) 0.067(3) 0.038(2) -0.001(2) 0.035(2)
C115 0.056(2) 0.071(3) 0.055(2) 0.016(2) 0.0019(19) 0.008(2)
C116 0.055(2) 0.064(2) 0.046(2) 0.0048(18) 0.0063(17) 0.0060(19)
C117 0.060(2) 0.060(2) 0.062(2) 0.0117(19) 0.018(2) 0.022(2)
C118 0.058(2) 0.070(3) 0.075(3) 0.025(2) 0.019(2) 0.034(2)

loop_
_atom_type_symbol
_atom_type_description
_atom_type_scat_dispersion_real
_atom_type_scat_dispersion_imag
_atom_type_scat_source
C C 0.0181 0.0091 'International Tables Vol C Tables 4.2.6.8 and 6.1.1.4'
H H 0.0000 0.0000 'International Tables Vol C Tables 4.2.6.8 and 6.1.1.4'
N N 0.0311 0.0180 'International Tables Vol C Tables 4.2.6.8 and 6.1.1.4'
O O 0.0492 0.0322 'International Tables Vol C Tables 4.2.6.8 and 6.1.1.4'
K K 0.3868 1.0657 'International Tables Vol C Tables 4.2.6.8 and 6.1.1.4'
Fe Fe -1.1336 3.1974 'International Tables Vol C Tables 4.2.6.8 and 6.1.1.4'
P P 0.2955 0.4335 'International Tables Vol C Tables 4.2.6.8 and 6.1.1.4'
Si Si 0.2541 0.3302 'International Tables Vol C Tables 4.2.6.8 and 6.1.1.4'

loop_
_geom_angle_atom_site_label_1
_geom_angle_atom_site_label_2
_geom_angle_atom_site_label_3
_geom_angle
_geom_angle_site_symmetry_1
_geom_angle_site_symmetry_3
O1 Fe1 O4 117.23(11) . .
O1 Fe1 O5 108.88(12) . .
O4 Fe1 O5 117.93(10) . .
O1 Fe1 O6 118.64(12) . .
O4 Fe1 O6 110.05(10) . .
O5 Fe1 O6 78.39(8) . .
O1 Fe1 Si11 31.3(2) . .
O4 Fe1 Si11 86.7(2) . .
O5 Fe1 Si11 135.0(3) . .
O6 Fe1 Si11 130.7(2) . .
O5 Fe2 O5 180.00(11) . 2
O5 Fe2 O6 83.12(8) . .
O5 Fe2 O6 96.88(8) 2 .
O5 Fe2 O6 96.88(8) . 2
O5 Fe2 O6 83.12(8) 2 2
O6 Fe2 O6 180.00(17) . 2
Si11 O1 Fe1 110.1(4) . .
Si1 O1 Fe1 143.76(18) . .
O1 Si1 O2 113.9(3) . .
O1 Si1 C1 111.8(2) . .
O2 Si1 C1 103.5(3) . .
O1 Si1 C2 109.8(2) . .
O2 Si1 C2 110.1(4) . .
C1 Si1 C2 107.4(3) . .
Si1 C1 H1A 109.5 . .
Si1 C1 H1B 109.5 . .
H1A C1 H1B 109.5 . .
Si1 C1 H1C 109.5 . .
H1A C1 H1C 109.5 . .
H1B C1 H1C 109.5 . .
Si1 C2 H2A 109.5 . .
Si1 C2 H2B 109.5 . .
H2A C2 H2B 109.5 . .
Si1 C2 H2C 109.5 . .
H2A C2 H2C 109.5 . .
H2B C2 H2C 109.5 . .
Si2 O2 Si1 144.8(3) . .
O3 Si2 O2 112.0(3) . .
O3 Si2 C3 111.1(3) . .
O2 Si2 C3 107.2(5) . .
O3 Si2 C4 108.80(17) . .
O2 Si2 C4 108.7(2) . .
C3 Si2 C4 108.8(3) . .
Si2 C3 H3A 109.5 . .
Si2 C3 H3B 109.5 . .
H3A C3 H3B 109.5 . .
Si2 C3 H3C 109.5 . .
H3A C3 H3C 109.5 . .
H3B C3 H3C 109.5 . .
Si2 C4 H4A 109.5 . .
Si2 C4 H4B 109.5 . .
H4A C4 H4B 109.5 . .
Si2 C4 H4C 109.5 . .
H4A C4 H4C 109.5 . .
H4B C4 H4C 109.5 . .
Si2 O3 Si3 142.85(19) . .
O4 Si3 O3 112.87(15) . .
O4 Si3 C5 111.4(2) . .
O3 Si3 C5 105.5(3) . .
O4 Si3 C6 113.2(6) . .
O3 Si3 C6 104.4(4) . .
C5 Si3 C6 108.9(8) . .
Si3 C5 H5A 109.5 . .
Si3 C5 H5B 109.5 . .
H5A C5 H5B 109.5 . .
Si3 C5 H5C 109.5 . .
H5A C5 H5C 109.5 . .
H5B C5 H5C 109.5 . .
Si3 C6 H6A 109.5 . .
Si3 C6 H6B 109.5 . .
H6A C6 H6B 109.5 . .
Si3 C6 H6C 109.5 . .
H6A C6 H6C 109.5 . .
H6B C6 H6C 109.5 . .
O1 Si11 O11 120.5(10) . .
O1 Si11 C11 121(2) . .
O11 Si11 C11 95(2) . .
O1 Si11 C12 122.6(19) . .
O11 Si11 C12 96(2) . .
C11 Si11 C12 95(3) . .
O11 Si11 Fe1 82.1(9) . .
C11 Si11 Fe1 127(2) . .
C12 Si11 Fe1 138.7(18) . .
Si11 C11 H21A 109.5 . .
Si11 C11 H21B 109.5 . .
H21A C11 H21B 109.5 . .
Si11 C11 H21C 109.5 . .
H21A C11 H21C 109.5 . .
H21B C11 H21C 109.5 . .
Si11 C12 H12A 109.5 . .
Si11 C12 H12B 109.5 . .
H12A C12 H12B 109.5 . .
Si11 C12 H12C 109.5 . .
H12A C12 H12C 109.5 . .
H12B C12 H12C 109.5 . .
Si12 O11 Si11 134.5(15) . .
O4 Si12 O11 113.2(10) . .
O4 Si12 C14 108(4) . .
O11 Si12 C14 109(6) . .
O4 Si12 C13 105.7(16) . .
O11 Si12 C13 108.5(18) . .
C14 Si12 C13 113(7) . .
Si12 C13 H13A 109.5 . .
Si12 C13 H13B 109.5 . .
H13A C13 H13B 109.5 . .
Si12 C13 H13C 109.5 . .
H13A C13 H13C 109.5 . .
H13B C13 H13C 109.5 . .
Si12 C14 H14A 109.5 . .
Si12 C14 H14B 109.5 . .
H14A C14 H14B 109.5 . .
Si12 C14 H14C 109.5 . .
H14A C14 H14C 109.5 . .
H14B C14 H14C 109.5 . .
Si12 O4 Fe1 118.0(5) . .
Si3 O4 Fe1 139.60(16) . .
O5 Si4 O7 108.97(11) . .
O5 Si4 C8 111.89(17) . .
O7 Si4 C8 108.38(16) . .
O5 Si4 C7 110.05(16) . .
O7 Si4 C7 108.55(18) . .
C8 Si4 C7 108.9(2) . .
O6 Si5 O7 109.44(12) . 2
O6 Si5 C9 111.89(15) . .
O7 Si5 C9 106.68(16) 2 .
O6 Si5 C10 109.69(16) . .
O7 Si5 C10 108.64(17) 2 .
C9 Si5 C10 110.4(2) . .
Si4 C7 H7A 109.5 . .
Si4 C7 H7B 109.5 . .
H7A C7 H7B 109.5 . .
Si4 C7 H7C 109.5 . .
H7A C7 H7C 109.5 . .
H7B C7 H7C 109.5 . .
Si4 C8 H8A 109.5 . .
Si4 C8 H8B 109.5 . .
H8A C8 H8B 109.5 . .
Si4 C8 H8C 109.5 . .
H8A C8 H8C 109.5 . .
H8B C8 H8C 109.5 . .
Si5 C9 H9A 109.5 . .
Si5 C9 H9B 109.5 . .
H9A C9 H9B 109.5 . .
Si5 C9 H9C 109.5 . .
H9A C9 H9C 109.5 . .
H9B C9 H9C 109.5 . .
Si5 C10 H20A 109.5 . .
Si5 C10 H20B 109.5 . .
H20A C10 H20B 109.5 . .
Si5 C10 H20C 109.5 . .
H20A C10 H20C 109.5 . .
H20B C10 H20C 109.5 . .
Si4 O5 Fe2 132.98(12) . .
Si4 O5 Fe1 127.41(12) . .
Fe2 O5 Fe1 99.50(9) . .
Si5 O6 Fe2 130.53(13) . .
Si5 O6 Fe1 129.19(12) . .
Fe2 O6 Fe1 98.97(9) . .
Si4 O7 Si5 132.35(14) . 2
O105 K101 O106 60.40(8) . .
O105 K101 O102 122.88(9) . .
O106 K101 O102 100.23(8) . .
O105 K101 O103 100.17(9) . .
O106 K101 O103 121.81(8) . .
O102 K101 O103 131.33(9) . .
O105 K101 O101 100.92(9) . .
O106 K101 O101 140.54(8) . .
O102 K101 O101 58.79(8) . .
O103 K101 O101 94.30(8) . .
O105 K101 O104 141.18(8) . .
O106 K101 O104 100.99(8) . .
O102 K101 O104 92.40(8) . .
O103 K101 O104 58.72(8) . .
O101 K101 O104 112.07(8) . .
O105 K101 N101 61.71(10) . .
O106 K101 N101 121.17(10) . .
O102 K101 N101 119.12(9) . .
O103 K101 N101 60.35(10) . .
O101 K101 N101 60.97(9) . .
O104 K101 N101 117.68(10) . .
O105 K101 N102 120.87(9) . .
O106 K101 N102 61.28(8) . .
O102 K101 N102 60.26(8) . .
O103 K101 N102 117.88(9) . .
O101 K101 N102 117.96(9) . .
O104 K101 N102 60.18(8) . .
N101 K101 N102 177.38(10) . .
C113 N101 C107 110.9(4) . .
C113 N101 C101 109.1(4) . .
C107 N101 C101 110.0(4) . .
C113 N101 K101 107.5(3) . .
C107 N101 K101 109.2(2) . .
C101 N101 K101 110.1(3) . .
C106 N102 C112 110.3(3) . .
C106 N102 C118 110.2(3) . .
C112 N102 C118 109.7(3) . .
C106 N102 K101 108.9(2) . .
C112 N102 K101 110.4(2) . .
C118 N102 K101 107.3(2) . .
C103 O101 C102 111.9(3) . .
C103 O101 K101 113.7(2) . .
C102 O101 K101 116.4(3) . .
C104 O102 C105 112.8(3) . .
C104 O102 K101 118.8(2) . .
C105 O102 K101 119.3(2) . .
C109 O103 C108 112.6(4) . .
C109 O103 K101 115.6(2) . .
C108 O103 K101 119.1(3) . .
C111 O104 C110 111.5(3) . .
C111 O104 K101 114.8(2) . .
C110 O104 K101 116.2(2) . .
C115 O105 C114 113.1(3) . .
C115 O105 K101 116.4(2) . .
C114 O105 K101 119.6(3) . .
C117 O106 C116 113.5(3) . .
C117 O106 K101 117.3(2) . .
C116 O106 K101 114.7(2) . .
N101 C101 C102 113.7(4) . .
N101 C101 H10Q 108.8 . .
C102 C101 H10Q 108.8 . .
N101 C101 H10R 108.8 . .
C102 C101 H10R 108.8 . .
H10Q C101 H10R 107.7 . .
O101 C102 C101 110.5(4) . .
O101 C102 H10K 109.5 . .
C101 C102 H10K 109.5 . .
O101 C102 H10L 109.5 . .
C101 C102 H10L 109.5 . .
H10K C102 H10L 108.1 . .
O101 C103 C104 110.1(3) . .
O101 C103 H10M 109.6 . .
C104 C103 H10M 109.6 . .
O101 C103 H10N 109.6 . .
C104 C103 H10N 109.6 . .
H10M C103 H10N 108.2 . .
O102 C104 C103 110.3(3) . .
O102 C104 H10C 109.6 . .
C103 C104 H10C 109.6 . .
O102 C104 H10D 109.6 . .
C103 C104 H10D 109.6 . .
H10C C104 H10D 108.1 . .
O102 C105 C106 110.2(3) . .
O102 C105 H10I 109.6 . .
C106 C105 H10I 109.6 . .
O102 C105 H10J 109.6 . .
C106 C105 H10J 109.6 . .
H10I C105 H10J 108.1 . .
N102 C106 C105 114.2(3) . .
N102 C106 H10A 108.7 . .
C105 C106 H10A 108.7 . .
N102 C106 H10B 108.7 . .
C105 C106 H10B 108.7 . .
H10A C106 H10B 107.6 . .
N101 C107 C108 113.9(4) . .
N101 C107 H10G 108.8 . .
C108 C107 H10G 108.8 . .
N101 C107 H10H 108.8 . .
C108 C107 H10H 108.8 . .
H10G C107 H10H 107.7 . .
O103 C108 C107 111.0(4) . .
O103 C108 H10O 109.4 . .
C107 C108 H10O 109.4 . .
O103 C108 H10P 109.4 . .
C107 C108 H10P 109.4 . .
H10O C108 H10P 108.0 . .
O103 C109 C110 110.4(3) . .
O103 C109 H10E 109.6 . .
C110 C109 H10E 109.6 . .
O103 C109 H10F 109.6 . .
C110 C109 H10F 109.6 . .
H10E C109 H10F 108.1 . .
O104 C110 C109 110.8(3) . .
O104 C110 H11A 109.5 . .
C109 C110 H11A 109.5 . .
O104 C110 H11B 109.5 . .
C109 C110 H11B 109.5 . .
H11A C110 H11B 108.1 . .
O104 C111 C112 110.1(3) . .
O104 C111 H11G 109.6 . .
C112 C111 H11G 109.6 . .
O104 C111 H11H 109.6 . .
C112 C111 H11H 109.6 . .
H11G C111 H11H 108.2 . .
N102 C112 C111 114.8(3) . .
N102 C112 H11K 108.6 . .
C111 C112 H11K 108.6 . .
N102 C112 H11L 108.6 . .
C111 C112 H11L 108.6 . .
H11K C112 H11L 107.5 . .
N101 C113 C114 115.1(4) . .
N101 C113 H11Q 108.5 . .
C114 C113 H11Q 108.5 . .
N101 C113 H11R 108.5 . .
C114 C113 H11R 108.5 . .
H11Q C113 H11R 107.5 . .
O105 C114 C113 109.3(3) . .
O105 C114 H11O 109.8 . .
C113 C114 H11O 109.8 . .
O105 C114 H11P 109.8 . .
C113 C114 H11P 109.8 . .
H11O C114 H11P 108.3 . .
O105 C115 C116 110.9(3) . .
O105 C115 H11I 109.5 . .
C116 C115 H11I 109.5 . .
O105 C115 H11J 109.5 . .
C116 C115 H11J 109.5 . .
H11I C115 H11J 108.1 . .
O106 C116 C115 111.1(3) . .
O106 C116 H11M 109.4 . .
C115 C116 H11M 109.4 . .
O106 C116 H11N 109.4 . .
C115 C116 H11N 109.4 . .
H11M C116 H11N 108.0 . .
O106 C117 C118 110.2(3) . .
O106 C117 H11C 109.6 . .
C118 C117 H11C 109.6 . .
O106 C117 H11D 109.6 . .
C118 C117 H11D 109.6 . .
H11C C117 H11D 108.1 . .
N102 C118 C117 114.7(3) . .
N102 C118 H11E 108.6 . .
C117 C118 H11E 108.6 . .
N102 C118 H11F 108.6 . .
C117 C118 H11F 108.6 . .
H11E C118 H11F 107.6 . .

loop_
_geom_bond_atom_site_label_1
_geom_bond_atom_site_label_2
_geom_bond_distance
_geom_bond_site_symmetry_2
Fe1 O1 1.889(3) .
Fe1 O4 1.904(2) .
Fe1 O5 2.076(2) .
Fe1 O6 2.087(2) .
Fe1 Si11 2.842(9) .
Fe2 O5 1.980(2) .
Fe2 O5 1.980(2) 2
Fe2 O6 1.985(2) .
Fe2 O6 1.985(2) 2
O1 Si11 1.572(9) .
O1 Si1 1.581(3) .
Si1 O2 1.621(5) .
Si1 C1 1.857(5) .
Si1 C2 1.861(8) .
C1 H1A 0.9800 .
C1 H1B 0.9800 .
C1 H1C 0.9800 .
C2 H2A 0.9800 .
C2 H2B 0.9800 .
C2 H2C 0.9800 .
O2 Si2 1.603(6) .
Si2 O3 1.599(3) .
Si2 C3 1.825(6) .
Si2 C4 1.847(4) .
C3 H3A 0.9800 .
C3 H3B 0.9800 .
C3 H3C 0.9800 .
C4 H4A 0.9800 .
C4 H4B 0.9800 .
C4 H4C 0.9800 .
O3 Si3 1.651(3) .
Si3 O4 1.588(2) .
Si3 C5 1.862(6) .
Si3 C6 1.865(10) .
C5 H5A 0.9800 .
C5 H5B 0.9800 .
C5 H5C 0.9800 .
C6 H6A 0.9800 .
C6 H6B 0.9800 .
C6 H6C 0.9800 .
Si11 O11 1.60(3) .
Si11 C11 1.848(10) .
Si11 C12 1.86(7) .
C11 H21A 0.9800 .
C11 H21B 0.9800 .
C11 H21C 0.9800 .
C12 H12A 0.9800 .
C12 H12B 0.9800 .
C12 H12C 0.9800 .
O11 Si12 1.59(3) .
Si12 O4 1.516(11) .
Si12 C14 1.86(2) .
Si12 C13 1.87(5) .
C13 H13A 0.9800 .
C13 H13B 0.9800 .
C13 H13C 0.9800 .
C14 H14A 0.9800 .
C14 H14B 0.9800 .
C14 H14C 0.9800 .
Si4 O5 1.614(2) .
Si4 O7 1.639(2) .
Si4 C8 1.850(4) .
Si4 C7 1.863(4) .
Si5 O6 1.616(2) .
Si5 O7 1.641(2) 2
Si5 C9 1.857(4) .
Si5 C10 1.868(4) .
C7 H7A 0.9800 .
C7 H7B 0.9800 .
C7 H7C 0.9800 .
C8 H8A 0.9800 .
C8 H8B 0.9800 .
C8 H8C 0.9800 .
C9 H9A 0.9800 .
C9 H9B 0.9800 .
C9 H9C 0.9800 .
C10 H20A 0.9800 .
C10 H20B 0.9800 .
C10 H20C 0.9800 .
O7 Si5 1.641(2) 2
K101 O105 2.765(3) .
K101 O106 2.807(3) .
K101 O102 2.814(3) .
K101 O103 2.837(3) .
K101 O101 2.859(3) .
K101 O104 2.876(3) .
K101 N101 2.914(3) .
K101 N102 3.005(3) .
N101 C113 1.456(6) .
N101 C107 1.464(6) .
N101 C101 1.474(6) .
N102 C106 1.457(5) .
N102 C112 1.468(5) .
N102 C118 1.479(5) .
O101 C103 1.396(5) .
O101 C102 1.398(5) .
O102 C104 1.404(5) .
O102 C105 1.422(5) .
O103 C109 1.401(5) .
O103 C108 1.411(5) .
O104 C111 1.408(5) .
O104 C110 1.411(5) .
O105 C115 1.392(5) .
O105 C114 1.427(5) .
O106 C117 1.391(5) .
O106 C116 1.431(5) .
C101 C102 1.492(7) .
C101 H10Q 0.9900 .
C101 H10R 0.9900 .
C102 H10K 0.9900 .
C102 H10L 0.9900 .
C103 C104 1.485(6) .
C103 H10M 0.9900 .
C103 H10N 0.9900 .
C104 H10C 0.9900 .
C104 H10D 0.9900 .
C105 C106 1.497(6) .
C105 H10I 0.9900 .
C105 H10J 0.9900 .
C106 H10A 0.9900 .
C106 H10B 0.9900 .
C107 C108 1.474(7) .
C107 H10G 0.9900 .
C107 H10H 0.9900 .
C108 H10O 0.9900 .
C108 H10P 0.9900 .
C109 C110 1.473(6) .
C109 H10E 0.9900 .
C109 H10F 0.9900 .
C110 H11A 0.9900 .
C110 H11B 0.9900 .
C111 C112 1.497(6) .
C111 H11G 0.9900 .
C111 H11H 0.9900 .
C112 H11K 0.9900 .
C112 H11L 0.9900 .
C113 C114 1.495(7) .
C113 H11Q 0.9900 .
C113 H11R 0.9900 .
C114 H11O 0.9900 .
C114 H11P 0.9900 .
C115 C116 1.468(6) .
C115 H11I 0.9900 .
C115 H11J 0.9900 .
C116 H11M 0.9900 .
C116 H11N 0.9900 .
C117 C118 1.511(6) .
C117 H11C 0.9900 .
C117 H11D 0.9900 .
C118 H11E 0.9900 .
C118 H11F 0.9900 .
